data_1512435
loop_
_publ_author_name
'Jie Yang'
'Lei Shen'
'Gao-Wen Yang'
'Qiao-Yun Li'
'Liu-Liu Zhu'
'Wei Shen'
'Cheng Ji'
'Xiao-Feng Shen'

_publ_section_title
;
 Four novel coordination compounds containing Hpypza ligand [Hpypza =
 [3-(2-pyridyl)-1-pyrazolyl] acetic acid]
;
_journal_name_full
;
Inorganica Chimica Acta
;
_journal_page_first 25
_journal_page_last 29
_journal_paper_doi 10.1016/j.ica.2012.06.012
_journal_volume 392
_journal_year 2012
_chemical_formula_moiety 'C20 H16 Cl2 Mn2 N6 O4'
_chemical_formula_sum 'C20 H16 Cl2 Mn2 N6 O4'
_chemical_formula_weight 585.17
_chemical_name_systematic
; 
 ? 
;
_space_group_IT_number 2
_symmetry_cell_setting triclinic
_symmetry_space_group_name_Hall '-P 1'
_symmetry_space_group_name_H-M 'P -1'
_atom_sites_solution_hydrogens geom
_atom_sites_solution_primary direct
_atom_sites_solution_secondary difmap
_audit_creation_method SHELXL-97
_cell_angle_alpha 95.86(3)
_cell_angle_beta 105.33(3)
_cell_angle_gamma 97.70(3)
_cell_formula_units_Z 1
_cell_length_a 7.7731(16)
_cell_length_b 8.1161(16)
_cell_length_c 9.3376(19)
_cell_measurement_temperature 291(2)
_cell_volume 557.1(2)
_computing_molecular_graphics 'SHELXL-97 (Sheldrick, 1997)'
_computing_publication_material 'SHELXL-97 (Sheldrick, 1997)'
_computing_structure_refinement 'SHELXL-97 (Sheldrick, 1997)'
_computing_structure_solution 'SHELXS-97 (Sheldrick, 1990)'
_diffrn_ambient_temperature 291(2)
_diffrn_measured_fraction_theta_full 0.991
_diffrn_measured_fraction_theta_max 0.991
_diffrn_measurement_device_type 'Rigaku mercury'
_diffrn_measurement_method \w
_diffrn_radiation_monochromator graphite
_diffrn_radiation_source 'fine-focus sealed tube'
_diffrn_radiation_type MoK\a
_diffrn_radiation_wavelength 0.71073
_diffrn_reflns_av_R_equivalents 0.0524
_diffrn_reflns_av_sigmaI/netI 0.0702
_diffrn_reflns_limit_h_max 9
_diffrn_reflns_limit_h_min -10
_diffrn_reflns_limit_k_max 10
_diffrn_reflns_limit_k_min -10
_diffrn_reflns_limit_l_max 12
_diffrn_reflns_limit_l_min -12
_diffrn_reflns_number 5746
_diffrn_reflns_theta_full 27.48
_diffrn_reflns_theta_max 27.48
_diffrn_reflns_theta_min 3.04
_diffrn_standards_decay_% 0
_diffrn_standards_interval_count 0
_diffrn_standards_interval_time 0
_diffrn_standards_number 0
_exptl_absorpt_coefficient_mu 1.415
_exptl_absorpt_correction_T_max 0.7460
_exptl_absorpt_correction_T_min 0.7187
_exptl_absorpt_correction_type multi-scan
_exptl_crystal_density_diffrn 1.744
_exptl_crystal_density_method 'not measured'
_exptl_crystal_F_000 294
_exptl_crystal_size_max 0.25
_exptl_crystal_size_mid 0.24
_exptl_crystal_size_min 0.22
_refine_diff_density_max 0.347
_refine_diff_density_min -0.354
_refine_diff_density_rms 0.083
_refine_ls_extinction_coef 0.009(2)
_refine_ls_extinction_expression Fc^*^=kFc[1+0.001xFc^2^\l^3^/sin(2\q)]^-1/4^
_refine_ls_extinction_method SHELXL
_refine_ls_goodness_of_fit_ref 1.063
_refine_ls_hydrogen_treatment constr
_refine_ls_matrix_type full
_refine_ls_number_parameters 155
_refine_ls_number_reflns 2532
_refine_ls_number_restraints 0
_refine_ls_restrained_S_all 1.063
_refine_ls_R_factor_all 0.0851
_refine_ls_R_factor_gt 0.0515
_refine_ls_shift/su_max 0.000
_refine_ls_shift/su_mean 0.000
_refine_ls_structure_factor_coef Fsqd
_refine_ls_weighting_details 'calc w=1/[\s^2^(Fo^2^)+(0.0405P)^2^+0.3196P] where P=(Fo^2^+2Fc^2^)/3'
_refine_ls_weighting_scheme calc
_refine_ls_wR_factor_gt 0.0992
_refine_ls_wR_factor_ref 0.1109
_reflns_number_gt 1782
_reflns_number_total 2532
_reflns_threshold_expression >2sigma(I)
_cod_data_source_file ICA-2012-392-25-29-3.CIF
_cod_data_source_block t
_cod_database_code 1512435

loop_
_symmetry_equiv_pos_as_xyz
'x, y, z'
'-x, -y, -z'

loop_
_atom_site_label
_atom_site_type_symbol
_atom_site_fract_x
_atom_site_fract_y
_atom_site_fract_z
_atom_site_U_iso_or_equiv
_atom_site_adp_type
_atom_site_occupancy
_atom_site_symmetry_multiplicity
_atom_site_calc_flag
_atom_site_refinement_flags
Mn1 Mn 0.83990(7) 0.41524(7) 0.32843(6) 0.0314(2) Uani 1 1 d .
Cl1 Cl 0.58634(13) 0.24542(13) 0.35899(10) 0.0420(3) Uani 1 1 d .
O1 O 0.9207(4) 0.6272(3) 0.5233(3) 0.0438(7) Uani 1 1 d .
O2 O 0.9650(4) 0.8786(4) 0.6535(3) 0.0562(8) Uani 1 1 d .
N1 N 0.7177(4) 0.7739(4) 0.2728(3) 0.0305(7) Uani 1 1 d .
N2 N 0.7496(4) 0.6233(4) 0.2220(3) 0.0305(7) Uani 1 1 d .
N3 N 0.8232(4) 0.3559(4) 0.0805(3) 0.0303(7) Uani 1 1 d .
C1 C 0.6685(5) 0.8633(5) 0.1595(4) 0.0384(9) Uani 1 1 d .
H1A H 0.6392 0.9706 0.1676 0.046 Uiso 1 1 calc R
C2 C 0.6694(5) 0.7680(5) 0.0303(4) 0.0377(9) Uani 1 1 d .
H2A H 0.6409 0.7967 -0.0661 0.045 Uiso 1 1 calc R
C3 C 0.7221(5) 0.6184(4) 0.0736(4) 0.0298(8) Uani 1 1 d .
C4 C 0.7579(4) 0.4689(4) -0.0070(4) 0.0300(8) Uani 1 1 d .
C5 C 0.7272(5) 0.4442(5) -0.1610(4) 0.0360(9) Uani 1 1 d .
H5A H 0.6812 0.5236 -0.2187 0.043 Uiso 1 1 calc R
C6 C 0.7663(5) 0.2990(5) -0.2275(4) 0.0451(10) Uani 1 1 d .
H6A H 0.7483 0.2802 -0.3307 0.054 Uiso 1 1 calc R
C7 C 0.8314(5) 0.1832(5) -0.1403(4) 0.0449(10) Uani 1 1 d .
H7A H 0.8559 0.0839 -0.1835 0.054 Uiso 1 1 calc R
C8 C 0.8603(5) 0.2160(5) 0.0131(4) 0.0382(9) Uani 1 1 d .
H8A H 0.9075 0.1380 0.0721 0.046 Uiso 1 1 calc R
C9 C 0.8844(5) 0.7756(5) 0.5445(4) 0.0367(9) Uani 1 1 d .
C10 C 0.7241(5) 0.8217(5) 0.4294(4) 0.0377(9) Uani 1 1 d .
H10A H 0.6130 0.7682 0.4457 0.045 Uiso 1 1 calc R
H10B H 0.7283 0.9422 0.4473 0.045 Uiso 1 1 calc R

loop_
_atom_site_aniso_label
_atom_site_aniso_U_11
_atom_site_aniso_U_22
_atom_site_aniso_U_33
_atom_site_aniso_U_23
_atom_site_aniso_U_13
_atom_site_aniso_U_12
Mn1 0.0373(4) 0.0320(3) 0.0217(3) 0.0035(2) 0.0015(2) 0.0090(2)
Cl1 0.0474(6) 0.0482(6) 0.0328(5) 0.0103(4) 0.0135(4) 0.0082(5)
O1 0.0540(17) 0.0386(16) 0.0311(14) -0.0035(12) -0.0045(12) 0.0207(13)
O2 0.0651(19) 0.0529(19) 0.0374(16) -0.0110(14) -0.0071(14) 0.0206(15)
N1 0.0342(16) 0.0309(17) 0.0251(15) 0.0019(13) 0.0046(13) 0.0101(13)
N2 0.0358(17) 0.0309(17) 0.0245(15) 0.0026(13) 0.0060(13) 0.0110(13)
N3 0.0320(16) 0.0314(17) 0.0275(16) 0.0010(13) 0.0088(13) 0.0068(13)
C1 0.046(2) 0.030(2) 0.037(2) 0.0090(17) 0.0032(18) 0.0108(17)
C2 0.044(2) 0.040(2) 0.027(2) 0.0105(17) 0.0045(17) 0.0071(18)
C3 0.0292(19) 0.032(2) 0.0262(18) 0.0039(15) 0.0062(15) 0.0028(15)
C4 0.0258(18) 0.036(2) 0.0272(18) 0.0025(16) 0.0068(15) 0.0056(15)
C5 0.038(2) 0.042(2) 0.0256(19) 0.0047(17) 0.0039(16) 0.0056(17)
C6 0.044(2) 0.062(3) 0.024(2) -0.0074(19) 0.0057(18) 0.008(2)
C7 0.048(3) 0.050(3) 0.034(2) -0.0090(19) 0.0105(19) 0.014(2)
C8 0.038(2) 0.038(2) 0.037(2) 0.0015(18) 0.0099(18) 0.0076(17)
C9 0.041(2) 0.040(2) 0.029(2) -0.0007(17) 0.0086(18) 0.0132(18)
C10 0.043(2) 0.040(2) 0.029(2) 0.0013(17) 0.0047(17) 0.0193(18)

loop_
_atom_type_symbol
_atom_type_description
_atom_type_scat_dispersion_real
_atom_type_scat_dispersion_imag
_atom_type_scat_source
C C 0.0033 0.0016 'International Tables Vol C Tables 4.2.6.8 and 6.1.1.4'
H H 0.0000 0.0000 'International Tables Vol C Tables 4.2.6.8 and 6.1.1.4'
Cl Cl 0.1484 0.1585 'International Tables Vol C Tables 4.2.6.8 and 6.1.1.4'
Mn Mn 0.3368 0.7283 'International Tables Vol C Tables 4.2.6.8 and 6.1.1.4'
N N 0.0061 0.0033 'International Tables Vol C Tables 4.2.6.8 and 6.1.1.4'
O O 0.0106 0.0060 'International Tables Vol C Tables 4.2.6.8 and 6.1.1.4'

loop_
_geom_angle_atom_site_label_1
_geom_angle_atom_site_label_2
_geom_angle_atom_site_label_3
_geom_angle
_geom_angle_site_symmetry_1
_geom_angle_site_symmetry_3
O1 Mn1 N2 135.98(11) 2_766 .
O1 Mn1 O1 73.00(11) 2_766 .
N2 Mn1 O1 77.68(10) . .
O1 Mn1 N3 114.61(11) 2_766 .
N2 Mn1 N3 72.82(11) . .
O1 Mn1 N3 142.67(11) . .
O1 Mn1 Cl1 110.91(9) 2_766 .
N2 Mn1 Cl1 108.05(9) . .
O1 Mn1 Cl1 105.39(9) . .
N3 Mn1 Cl1 105.14(9) . .
C9 O1 Mn1 115.0(2) . 2_766
C9 O1 Mn1 135.3(2) . .
Mn1 O1 Mn1 107.00(11) 2_766 .
N2 N1 C1 110.8(3) . .
N2 N1 C10 122.3(3) . .
C1 N1 C10 126.7(3) . .
C3 N2 N1 106.4(3) . .
C3 N2 Mn1 119.6(2) . .
N1 N2 Mn1 133.9(2) . .
C8 N3 C4 117.7(3) . .
C8 N3 Mn1 126.4(2) . .
C4 N3 Mn1 115.7(2) . .
N1 C1 C2 107.6(3) . .
N1 C1 H1A 126.2 . .
C2 C1 H1A 126.2 . .
C1 C2 C3 105.5(3) . .
C1 C2 H2A 127.3 . .
C3 C2 H2A 127.3 . .
N2 C3 C2 109.6(3) . .
N2 C3 C4 116.9(3) . .
C2 C3 C4 133.5(3) . .
N3 C4 C5 122.4(3) . .
N3 C4 C3 114.8(3) . .
C5 C4 C3 122.8(3) . .
C4 C5 C6 118.7(4) . .
C4 C5 H5A 120.7 . .
C6 C5 H5A 120.7 . .
C7 C6 C5 119.5(3) . .
C7 C6 H6A 120.3 . .
C5 C6 H6A 120.3 . .
C6 C7 C8 119.0(4) . .
C6 C7 H7A 120.5 . .
C8 C7 H7A 120.5 . .
N3 C8 C7 122.7(4) . .
N3 C8 H8A 118.6 . .
C7 C8 H8A 118.6 . .
O2 C9 O1 123.7(4) . .
O2 C9 C10 118.5(3) . .
O1 C9 C10 117.8(3) . .
N1 C10 C9 115.0(3) . .
N1 C10 H10A 108.5 . .
C9 C10 H10A 108.5 . .
N1 C10 H10B 108.5 . .
C9 C10 H10B 108.5 . .
H10A C10 H10B 107.5 . .

loop_
_geom_bond_atom_site_label_1
_geom_bond_atom_site_label_2
_geom_bond_distance
_geom_bond_site_symmetry_2
Mn1 O1 2.099(3) 2_766
Mn1 N2 2.150(3) .
Mn1 O1 2.266(3) .
Mn1 N3 2.281(3) .
Mn1 Cl1 2.3485(13) .
O1 C9 1.281(4) .
O1 Mn1 2.099(3) 2_766
O2 C9 1.215(4) .
N1 N2 1.343(4) .
N1 C1 1.345(4) .
N1 C10 1.460(4) .
N2 C3 1.340(4) .
N3 C8 1.344(4) .
N3 C4 1.351(4) .
C1 C2 1.367(5) .
C1 H1A 0.9300 .
C2 C3 1.398(5) .
C2 H2A 0.9300 .
C3 C4 1.460(5) .
C4 C5 1.382(5) .
C5 C6 1.383(5) .
C5 H5A 0.9300 .
C6 C7 1.367(6) .
C6 H6A 0.9300 .
C7 C8 1.381(5) .
C7 H7A 0.9300 .
C8 H8A 0.9300 .
C9 C10 1.532(5) .
C10 H10A 0.9700 .
C10 H10B 0.9700 .
